data_1528302
loop_
_publ_author_name
'Allix, M.'
'Battle, P.D.'
'Ruiz-Bustos, R.'
'Rosseinsky, M.J.'
'Frampton, P.P.C.'

_publ_section_title
;
 Composition dependence of the structural chemistry and magnetism of Ca2.5
 Sr0.5 (Ga,Co)(1+x) Mn(2-x) O8
;
_journal_name_full 'Journal of Solid State Chemistry'
_journal_page_first 775
_journal_page_last 792
_journal_volume 179
_journal_year 2006
_chemical_formula_sum 'Ca2.5 Co0.15 Ga Mn1.85 O8 Sr0.5'
_chemical_name_systematic 'Ca2.5 Sr0.5 Ga Co0.15 Mn1.85 O8'
_space_group_IT_number 26
_symmetry_space_group_name_Hall 'P 2c -2c'
_symmetry_space_group_name_H-M 'P c m 21'
_cell_angle_alpha 90
_cell_angle_beta 90
_cell_angle_gamma 90
_cell_formula_units_Z 2
_cell_length_a 5.44727
_cell_length_b 11.3198
_cell_length_c 5.31009
_cell_volume 327.431
_citation_journal_id_ASTM JSSCBI
_cod_data_source_file Allix_JSSCBI_2006_861.cif
_cod_data_source_block Ca2.5Co0.15Ga1Mn1.85O8Sr0.5
_cod_original_cell_volume 327.4308
_cod_original_sg_symbol_Hall 'P 2c -2 (y,-x,z)'
_cod_original_formula_sum 'Ca2.5 Co0.15 Ga1 Mn1.85 O8 Sr0.5'
_cod_database_code 1528302

loop_
_symmetry_equiv_pos_as_xyz
x,y,z
-x,-y,z+1/2
x,-y,z
-x,y,z+1/2

loop_
_atom_site_label
_atom_site_type_symbol
_atom_site_fract_x
_atom_site_fract_y
_atom_site_fract_z
_atom_site_occupancy
_atom_site_U_iso_or_equiv
O2 O-2 0.3678 0.5 0.001 1 0.0
Ga2 Ga+4 0.3222 0 0.053 0.85 0.0
O5 O-2 0.4929 0.3072 0.258 1 0.0
O4 O-2 -0.0017 0.3425 0.248 1 0.0
Ca2 Ca+2 0.2414 0.5 0.4989 0.5 0.0
Sr1 Sr+2 0.2414 0.5 0.4989 0.5 0.0
Ca1 Ca+2 0.2246 0.1895 0.5128 1 0.0
O3 O-2 0.1872 0.1427 -0.019 1 0.0
Ga1 Ga+4 0.2555 0.3298 0 0.075 0.0
O1 O-2 0.3678 0.0181 0.4072 0.5 0.0
Co1 Co+3 0.3222 0 0.053 0.15 0.0
Mn1 Mn+3 0.2555 0.3298 0 0.925 0.0
